data_7245439
loop_
_publ_author_name
'Croitor, Lilia'
'Coropceanu, Eduard B.'
'Fonari, Marina S.'

_publ_section_title
;
 Anion--pyridine-n-oxime interplay to control metal--metal separations in
 a series of Cu(ii) coordination polymers
;
_journal_name_full CrystEngComm
_journal_paper_doi 10.1039/D2CE01000C
_journal_year 2022
_chemical_formula_moiety 'C18.60 H23 Cu N4 O6.90'
_chemical_formula_sum 'C18.6 H23 Cu N4 O6.9'
_chemical_formula_weight 476.55
_space_group_crystal_system triclinic
_space_group_IT_number 2
_space_group_name_Hall '-P 1'
_space_group_name_H-M_alt 'P -1'
_atom_sites_solution_hydrogens mixed
_atom_sites_solution_primary direct
_atom_sites_solution_secondary difmap
_audit_creation_method SHELXL-2014/7
_audit_update_record
;
2022-05-23 deposited with the CCDC.	2022-08-15 downloaded from the CCDC.
;
_cell_angle_alpha 84.174(6)
_cell_angle_beta 62.420(8)
_cell_angle_gamma 82.413(7)
_cell_formula_units_Z 1
_cell_length_a 8.0458(7)
_cell_length_b 8.4741(6)
_cell_length_c 8.6258(6)
_cell_measurement_reflns_used 1137
_cell_measurement_temperature 293(2)
_cell_measurement_theta_max 27.5540
_cell_measurement_theta_min 3.5110
_cell_volume 516.18(8)
_computing_cell_refinement
;
CrysAlisPro, Agilent Technologies,
Version 1.171.37.35 (release 13-08-2014 CrysAlis171 .NET)
(compiled Aug 13 2014,18:06:01)
;
_computing_data_collection
;
CrysAlisPro, Agilent Technologies,
Version 1.171.37.35 (release 13-08-2014 CrysAlis171 .NET)
(compiled Aug 13 2014,18:06:01)
;
_computing_data_reduction
;
CrysAlisPro, Agilent Technologies,
Version 1.171.37.35 (release 13-08-2014 CrysAlis171 .NET)
(compiled Aug 13 2014,18:06:01)
;
_computing_structure_refinement 'SHELXL-2014/7 (Sheldrick, 2014)'
_computing_structure_solution 'SHELXS-2014/7 (Sheldrick, 2014)'
_diffrn_ambient_temperature 293(2)
_diffrn_detector 'CCD plate'
_diffrn_detector_area_resol_mean 15.9914
_diffrn_detector_type Eos
_diffrn_measured_fraction_theta_full 0.993
_diffrn_measured_fraction_theta_max 0.993
_diffrn_measurement_device 'four-circle diffractometer'
_diffrn_measurement_device_type 'Xcalibur, Eos'
_diffrn_radiation_monochromator graphite
_diffrn_radiation_probe x-ray
_diffrn_radiation_type 'Mo K\a'
_diffrn_radiation_wavelength 0.71073
_diffrn_reflns_av_R_equivalents 0.0239
_diffrn_reflns_av_unetI/netI 0.0453
_diffrn_reflns_Laue_measured_fraction_full 0.993
_diffrn_reflns_Laue_measured_fraction_max 0.993
_diffrn_reflns_limit_h_max 9
_diffrn_reflns_limit_h_min -9
_diffrn_reflns_limit_k_max 7
_diffrn_reflns_limit_k_min -10
_diffrn_reflns_limit_l_max 7
_diffrn_reflns_limit_l_min -10
_diffrn_reflns_number 2887
_diffrn_reflns_point_group_measured_fraction_full 0.993
_diffrn_reflns_point_group_measured_fraction_max 0.993
_diffrn_reflns_theta_full 25.000
_diffrn_reflns_theta_max 25.000
_diffrn_reflns_theta_min 3.511
_diffrn_source 'Enhance (Mo) X-ray Source'
_exptl_absorpt_coefficient_mu 1.106
_exptl_absorpt_correction_T_max 1.00000
_exptl_absorpt_correction_T_min 0.93856
_exptl_absorpt_correction_type multi-scan
_exptl_absorpt_process_details
;
CrysAlisPro, Agilent Technologies,
Version 1.171.37.35 (release 13-08-2014 CrysAlis171 .NET)
(compiled Aug 13 2014,18:06:01)
Empirical absorption correction using spherical harmonics,
 implemented in SCALE3 ABSPACK scaling algorithm.
;
_exptl_crystal_colour blue
_exptl_crystal_density_diffrn 1.533
_exptl_crystal_description needle
_exptl_crystal_F_000 247
_exptl_crystal_size_max 0.500
_exptl_crystal_size_mid 0.350
_exptl_crystal_size_min 0.040
_refine_diff_density_max 0.562
_refine_diff_density_min -0.271
_refine_diff_density_rms 0.066
_refine_ls_extinction_method none
_refine_ls_goodness_of_fit_ref 1.076
_refine_ls_hydrogen_treatment constr
_refine_ls_matrix_type full
_refine_ls_number_parameters 154
_refine_ls_number_reflns 1810
_refine_ls_number_restraints 1
_refine_ls_restrained_S_all 1.081
_refine_ls_R_factor_all 0.0446
_refine_ls_R_factor_gt 0.0398
_refine_ls_shift/su_max 0.003
_refine_ls_shift/su_mean 0.000
_refine_ls_structure_factor_coef Fsqd
_refine_ls_weighting_details 'w=1/[\s^2^(Fo^2^)+(0.0429P)^2^+0.3514P] where P=(Fo^2^+2Fc^2^)/3'
_refine_ls_weighting_scheme calc
_refine_ls_wR_factor_gt 0.0995
_refine_ls_wR_factor_ref 0.1034
_reflns_Friedel_coverage 0.000
_reflns_number_gt 1666
_reflns_number_total 1810
_reflns_threshold_expression 'I > 2\s(I)'
_cod_data_source_file d2ce01000c2.cif
_cod_data_source_block Comp_6_CL_3083
_cod_original_formula_sum 'C18.60 H23 Cu N4 O6.90'
_cod_database_code 7245439
_shelx_shelxl_version_number 2014/7
_shelx_space_group_comment
;
The symmetry employed for this shelxl refinement is uniquely defined
by the following loop, which should always be used as a source of
symmetry information in preference to the above space-group names.
They are only intended as comments.
;
_shelx_estimated_absorpt_t_min 0.608
_shelx_estimated_absorpt_t_max 0.957

loop_
_space_group_symop_operation_xyz
'x, y, z'
'-x, -y, -z'

loop_
_atom_site_label
_atom_site_type_symbol
_atom_site_fract_x
_atom_site_fract_y
_atom_site_fract_z
_atom_site_U_iso_or_equiv
_atom_site_adp_type
_atom_site_occupancy
_atom_site_site_symmetry_order
_atom_site_calc_flag
_atom_site_refinement_flags_posn
_atom_site_refinement_flags_adp
_atom_site_refinement_flags_occupancy
_atom_site_disorder_assembly
_atom_site_disorder_group
Cu1 Cu 1.0000 0.0000 0.5000 0.0324(2) Uani 1 2 d S . P . .
N1 N 0.9484(3) -0.0841(3) 0.3160(3) 0.0324(6) Uani 1 1 d . . . . .
N2 N 0.4665(5) 0.0742(5) 0.2548(4) 0.0366(8) Uani 0.885(4) 1 d . . P A 1
O1 O 0.2991(4) 0.0909(3) 0.2400(3) 0.0418(7) Uani 0.885(4) 1 d . . P A 1
H1 H 0.2481 0.1817 0.2636 0.063 Uiso 0.885(4) 1 calc R U P A 1
O1A O 0.426(3) 0.163(3) 0.312(3) 0.0418(7) Uani 0.115(4) 1 d . . P A 2
H1A H 0.5358 0.1837 0.2596 0.063 Uiso 0.115(4) 1 calc R U P A 2
N2A N 0.405(4) 0.034(4) 0.240(4) 0.0366(8) Uani 0.115(4) 1 d . . P A 2
O2 O 0.8517(3) 0.1980(3) 0.4915(3) 0.0382(5) Uani 1 1 d . . . . .
O3 O 1.0828(3) 0.3490(3) 0.3248(3) 0.0538(7) Uani 1 1 d . . . . .
C1 C 1.0792(4) -0.1803(4) 0.1954(4) 0.0388(7) Uani 1 1 d . . . . .
H1C H 1.1934 -0.2090 0.1982 0.047 Uiso 1 1 calc R U . . .
C2 C 1.0508(5) -0.2386(4) 0.0669(4) 0.0435(8) Uani 1 1 d . . . . .
H2 H 1.1449 -0.3042 -0.0163 0.052 Uiso 1 1 calc R U . . .
C3 C 0.8818(5) -0.1982(4) 0.0637(4) 0.0406(8) Uani 1 1 d . . . . .
H3 H 0.8592 -0.2380 -0.0206 0.049 Uiso 1 1 calc R U . . .
C4 C 0.7450(4) -0.0981(4) 0.1863(4) 0.0321(7) Uani 1 1 d . . . . .
C5 C 0.7851(4) -0.0431(4) 0.3100(4) 0.0320(7) Uani 1 1 d . . . . .
H5 H 0.6945 0.0252 0.3925 0.038 Uiso 1 1 calc R U . . .
C6 C 0.5645(5) -0.0527(4) 0.1840(4) 0.0405(8) Uani 1 1 d . . . . .
H6 H 0.5216 -0.1164 0.1310 0.049 Uiso 1 1 calc R U . A 1
C7 C 0.9132(4) 0.3270(4) 0.4106(4) 0.0346(7) Uani 1 1 d . . . . .
C8 C 0.7693(5) 0.4632(4) 0.4199(5) 0.0465(9) Uani 1 1 d . . . . .
H8A H 0.8060 0.5090 0.3022 0.056 Uiso 1 1 calc R U . . .
H8B H 0.7751 0.5444 0.4884 0.056 Uiso 1 1 calc R U . . .
C9 C 0.5676(4) 0.4272(4) 0.4960(5) 0.0426(8) Uani 1 1 d . . . . .
H9A H 0.5293 0.3801 0.6133 0.051 Uiso 1 1 calc R U . . .
H9B H 0.5588 0.3492 0.4259 0.051 Uiso 1 1 calc R U . . .
C1X C 0.510(2) 0.5331(16) 0.984(2) 0.047(3) Uiso 0.3 1 d D . P B -1
H1X1 H 0.4697 0.6450 0.9878 0.070 Uiso 0.3 1 calc R U P B -1
H1X2 H 0.6204 0.5117 0.8755 0.070 Uiso 0.3 1 calc R U P B -1
H1X3 H 0.5386 0.5011 1.0799 0.070 Uiso 0.3 1 calc R U P B -1
O1X O 0.3690(16) 0.4493(16) 0.9975(18) 0.104(4) Uiso 0.3 1 d D . P B -1
H1X H 0.3133 0.4065 1.0951 0.157 Uiso 0.3 1 d R U P B -1
O1WX O 0.572(3) 0.471(3) 0.893(3) 0.085(6) Uiso 0.15 1 d . . P C -2

loop_
_atom_site_aniso_label
_atom_site_aniso_U_11
_atom_site_aniso_U_22
_atom_site_aniso_U_33
_atom_site_aniso_U_23
_atom_site_aniso_U_13
_atom_site_aniso_U_12
Cu1 0.0340(3) 0.0286(3) 0.0430(3) -0.0020(2) -0.0260(3) 0.0030(2)
N1 0.0307(14) 0.0333(14) 0.0340(13) 0.0014(11) -0.0160(11) -0.0031(11)
N2 0.0290(19) 0.047(2) 0.0401(17) -0.0004(16) -0.0212(14) -0.0036(15)
O1 0.0304(15) 0.0479(16) 0.0529(16) -0.0023(13) -0.0250(13) 0.0012(12)
O1A 0.0304(15) 0.0479(16) 0.0529(16) -0.0023(13) -0.0250(13) 0.0012(12)
N2A 0.0290(19) 0.047(2) 0.0401(17) -0.0004(16) -0.0212(14) -0.0036(15)
O2 0.0374(12) 0.0295(12) 0.0548(14) -0.0013(10) -0.0290(11) 0.0036(10)
O3 0.0339(14) 0.0511(16) 0.0661(16) 0.0003(12) -0.0162(12) 0.0021(12)
C1 0.0313(17) 0.0407(19) 0.0431(18) -0.0012(14) -0.0167(14) -0.0005(14)
C2 0.042(2) 0.046(2) 0.0370(18) -0.0089(15) -0.0137(15) 0.0041(16)
C3 0.045(2) 0.045(2) 0.0363(17) -0.0014(14) -0.0221(15) -0.0052(15)
C4 0.0352(17) 0.0331(17) 0.0297(15) 0.0059(12) -0.0171(13) -0.0053(13)
C5 0.0294(16) 0.0345(17) 0.0316(15) 0.0013(13) -0.0145(13) -0.0010(13)
C6 0.0400(19) 0.048(2) 0.0387(18) -0.0027(15) -0.0234(15) -0.0001(16)
C7 0.0337(18) 0.0370(19) 0.0394(17) -0.0080(14) -0.0225(14) 0.0035(14)
C8 0.040(2) 0.0333(19) 0.068(2) 0.0055(16) -0.0287(18) 0.0004(15)
C9 0.0404(19) 0.0277(17) 0.063(2) 0.0035(15) -0.0292(17) 0.0034(15)

loop_
_atom_type_symbol
_atom_type_description
_atom_type_scat_dispersion_real
_atom_type_scat_dispersion_imag
_atom_type_scat_source
C C 0.0033 0.0016 'International Tables Vol C Tables 4.2.6.8 and 6.1.1.4'
H H 0.0000 0.0000 'International Tables Vol C Tables 4.2.6.8 and 6.1.1.4'
Cu Cu 0.3201 1.2651 'International Tables Vol C Tables 4.2.6.8 and 6.1.1.4'
N N 0.0061 0.0033 'International Tables Vol C Tables 4.2.6.8 and 6.1.1.4'
O O 0.0106 0.0060 'International Tables Vol C Tables 4.2.6.8 and 6.1.1.4'

loop_
_geom_angle_atom_site_label_1
_geom_angle_atom_site_label_2
_geom_angle_atom_site_label_3
_geom_angle
_geom_angle_site_symmetry_1
_geom_angle_site_symmetry_3
_geom_angle_publ_flag
O2 Cu1 O2 180.0 2_756 . ?
O2 Cu1 N1 89.08(9) 2_756 2_756 ?
O2 Cu1 N1 90.92(9) . 2_756 ?
O2 Cu1 N1 90.92(9) 2_756 . ?
O2 Cu1 N1 89.08(9) . . ?
N1 Cu1 N1 180.0 2_756 . ?
C5 N1 C1 118.3(3) . . ?
C5 N1 Cu1 121.3(2) . . ?
C1 N1 Cu1 120.5(2) . . ?
C6 N2 O1 109.4(3) . . ?
C6 N2A O1A 106(2) . . ?
C7 O2 Cu1 126.9(2) . . ?
N1 C1 C2 122.3(3) . . ?
C3 C2 C1 119.0(3) . . ?
C2 C3 C4 119.7(3) . . ?
C3 C4 C5 117.9(3) . . ?
C3 C4 C6 120.5(3) . . ?
C5 C4 C6 121.7(3) . . ?
N1 C5 C4 122.8(3) . . ?
N2 C6 C4 119.6(3) . . ?
N2A C6 C4 150.0(13) . . ?
O3 C7 O2 124.9(3) . . ?
O3 C7 C8 118.1(3) . . ?
O2 C7 C8 117.0(3) . . ?
C7 C8 C9 117.4(3) . . ?
C8 C9 C9 113.5(3) . 2_666 ?

loop_
_geom_bond_atom_site_label_1
_geom_bond_atom_site_label_2
_geom_bond_distance
_geom_bond_site_symmetry_2
_geom_bond_publ_flag
Cu1 O2 1.942(2) 2_756 ?
Cu1 O2 1.942(2) . ?
Cu1 N1 2.029(2) 2_756 ?
Cu1 N1 2.029(2) . ?
N1 C5 1.337(4) . ?
N1 C1 1.337(4) . ?
N2 C6 1.271(5) . ?
N2 O1 1.399(4) . ?
O1A N2A 1.37(4) . ?
N2A C6 1.29(3) . ?
O2 C7 1.262(4) . ?
O3 C7 1.244(4) . ?
C1 C2 1.378(4) . ?
C2 C3 1.370(4) . ?
C3 C4 1.380(4) . ?
C4 C5 1.385(4) . ?
C4 C6 1.461(4) . ?
C7 C8 1.504(4) . ?
C8 C9 1.504(5) . ?
C9 C9 1.517(6) 2_666 ?
C1X O1X 1.371(9) . ?

loop_
_geom_hbond_atom_site_label_D
_geom_hbond_atom_site_label_H
_geom_hbond_atom_site_label_A
_geom_hbond_distance_DH
_geom_hbond_distance_HA
_geom_hbond_distance_DA
_geom_hbond_angle_DHA
_geom_hbond_site_symmetry_A
O1 H1 O3 0.82 1.75 2.547(4) 163.7 1_455
C1 H1C O1WX 0.93 2.64 3.33(2) 131.5 2_756
C2 H2 O1X 0.93 2.60 3.320(13) 134.2 1_644
C5 H5 O1A 0.93 2.66 3.17(2) 115.0 .
C8 H8B O3 0.97 2.65 3.527(5) 151.3 2_766
C1X H1X2 O3 0.96 2.57 3.328(14) 136.3 2_766
O1X H1X O3 0.82 2.06 2.829(13) 156.1 1_456
